data_4334281
loop_
_publ_author_name
'Rakesh Kumar Gupta'
'Rampal Pandey'
'Gunjan Sharma'
'Ritika Prasad'
'Biplob Koch'
'Saripella Srikrishna'
'Pei-Zhou Li'
'Qiang Xu'
'Daya Shankar Pandey'

_publ_section_title
;
 DNA Binding and Anti-Cancer Activity of Redox-Active Heteroleptic
 Piano-Stool Ru(II), Rh(III), and Ir(III) Complexes Containing
 4-(2-Methoxypyridyl)phenyldipyrromethene
;
_journal_name_full 'Inorganic Chemistry'
_journal_page_first 3687
_journal_page_last 3698
_journal_paper_doi 10.1021/ic302196v
_journal_volume 52
_journal_year 2013
_chemical_formula_moiety 'C31 H31 Cl Ir N3 O'
_chemical_formula_sum 'C31 H31 Cl Ir N3 O'
_chemical_formula_weight 689.24
_space_group_IT_number 14
_symmetry_cell_setting monoclinic
_symmetry_Int_Tables_number 14
_symmetry_space_group_name_Hall '-P 2ybc'
_symmetry_space_group_name_H-M 'P 1 21/c 1'
_atom_sites_solution_hydrogens geom
_atom_sites_solution_primary direct
_atom_sites_solution_secondary difmap
_audit_creation_method SHELXL-97
_cell_angle_alpha 90.00
_cell_angle_beta 92.20(3)
_cell_angle_gamma 90.00
_cell_formula_units_Z 4
_cell_length_a 10.536(2)
_cell_length_b 18.093(4)
_cell_length_c 14.968(3)
_cell_measurement_reflns_used 6525
_cell_measurement_temperature 153(2)
_cell_measurement_theta_max 0.681
_cell_measurement_theta_min 0.506
_cell_volume 2851.2(10)
_computing_structure_refinement 'SHELXL-97 (Sheldrick, 1997)'
_diffrn_ambient_temperature 153(2)
_diffrn_measured_fraction_theta_full 0.997
_diffrn_measured_fraction_theta_max 0.997
_diffrn_radiation_monochromator graphite
_diffrn_radiation_type MoK\a
_diffrn_radiation_wavelength 0.71073
_diffrn_reflns_av_R_equivalents 0.0658
_diffrn_reflns_av_sigmaI/netI 0.0595
_diffrn_reflns_limit_h_max 13
_diffrn_reflns_limit_h_min -13
_diffrn_reflns_limit_k_max 20
_diffrn_reflns_limit_k_min -23
_diffrn_reflns_limit_l_max 19
_diffrn_reflns_limit_l_min -19
_diffrn_reflns_number 27159
_diffrn_reflns_theta_full 27.44
_diffrn_reflns_theta_max 27.44
_diffrn_reflns_theta_min 3.24
_diffrn_source 'fine-focus sealed tube'
_exptl_absorpt_coefficient_mu 4.804
_exptl_absorpt_correction_type none
_exptl_crystal_colour red
_exptl_crystal_density_diffrn 1.606
_exptl_crystal_description block
_exptl_crystal_F_000 1360
_exptl_crystal_size_max 0.24
_exptl_crystal_size_mid 0.22
_exptl_crystal_size_min 0.21
_refine_diff_density_max 1.338
_refine_diff_density_min -0.923
_refine_diff_density_rms 0.111
_refine_ls_extinction_method none
_refine_ls_goodness_of_fit_ref 1.053
_refine_ls_hydrogen_treatment riding
_refine_ls_matrix_type full
_refine_ls_number_parameters 339
_refine_ls_number_reflns 6506
_refine_ls_number_restraints 0
_refine_ls_restrained_S_all 1.053
_refine_ls_R_factor_all 0.0415
_refine_ls_R_factor_gt 0.0329
_refine_ls_shift/su_max 0.002
_refine_ls_shift/su_mean 0.000
_refine_ls_structure_factor_coef Fsqd
_refine_ls_weighting_details 'calc w=1/[\s^2^(Fo^2^)+(0.0335P)^2^+0.0393P] where P=(Fo^2^+2Fc^2^)/3'
_refine_ls_weighting_scheme calc
_refine_ls_wR_factor_gt 0.0751
_refine_ls_wR_factor_ref 0.0804
_reflns_number_gt 5484
_reflns_number_total 6525
_reflns_threshold_expression >2sigma(I)
_cod_data_source_file ic302196v_si_002_2.cif
_cod_data_source_block 4
_cod_original_sg_symbol_H-M 'P 21/c'
_cod_database_code 4334281

loop_
_symmetry_equiv_pos_as_xyz
'x, y, z'
'-x, y+1/2, -z+1/2'
'-x, -y, -z'
'x, -y-1/2, z-1/2'

loop_
_atom_site_label
_atom_site_type_symbol
_atom_site_fract_x
_atom_site_fract_y
_atom_site_fract_z
_atom_site_U_iso_or_equiv
_atom_site_adp_type
_atom_site_occupancy
_atom_site_symmetry_multiplicity
_atom_site_calc_flag
_atom_site_refinement_flags
Ir1 Ir 0.765527(14) 0.240825(7) 0.299120(9) 0.03819(7) Uani 1 1 d .
O1 O 0.6909(3) 0.72789(13) 0.42041(19) 0.0547(7) Uani 1 1 d .
C23 C 0.6861(4) 0.65251(18) 0.4138(3) 0.0455(9) Uani 1 1 d .
C24 C 0.6648(4) 0.6050(2) 0.4841(2) 0.0506(10) Uani 1 1 d .
H24 H 0.6481 0.6237 0.5403 0.061 Uiso 1 1 calc R
C20 C 0.6918(3) 0.49991(18) 0.3860(2) 0.0439(8) Uani 1 1 d .
C22 C 0.7047(4) 0.62418(19) 0.3291(2) 0.0520(10) Uani 1 1 d .
H22 H 0.7158 0.6561 0.2813 0.062 Uiso 1 1 calc R
C21 C 0.7069(4) 0.54838(19) 0.3157(3) 0.0532(10) Uani 1 1 d .
H21 H 0.7186 0.5298 0.2586 0.064 Uiso 1 1 calc R
C25 C 0.6684(4) 0.5292(2) 0.4700(3) 0.0522(10) Uani 1 1 d .
H25 H 0.6550 0.4973 0.5174 0.063 Uiso 1 1 calc R
C27 C 0.7222(4) 0.8404(2) 0.4988(3) 0.0527(10) Uani 1 1 d .
C26 C 0.6907(6) 0.75936(18) 0.5071(3) 0.0586(12) Uani 1 1 d .
H26A H 0.7533 0.7350 0.5462 0.070 Uiso 1 1 calc R
H26B H 0.6078 0.7534 0.5323 0.070 Uiso 1 1 calc R
C15 C 0.7032(3) 0.41836(17) 0.3721(2) 0.0399(8) Uani 1 1 d .
C19 C 0.9291(4) 0.2915(2) 0.4596(3) 0.0495(9) Uani 1 1 d .
H19 H 0.9644 0.2446 0.4667 0.059 Uiso 1 1 calc R
C14 C 0.6064(3) 0.38393(19) 0.3211(2) 0.0426(8) Uani 1 1 d .
C16 C 0.8076(4) 0.38299(17) 0.4130(2) 0.0418(8) Uani 1 1 d .
C17 C 0.8981(4) 0.4114(2) 0.4767(3) 0.0528(10) Uani 1 1 d .
H17 H 0.9052 0.4604 0.4952 0.063 Uiso 1 1 calc R
C13 C 0.4884(4) 0.4131(2) 0.2914(3) 0.0605(11) Uani 1 1 d .
H13 H 0.4637 0.4623 0.2954 0.073 Uiso 1 1 calc R
C18 C 0.9728(4) 0.3543(2) 0.5059(3) 0.0593(11) Uani 1 1 d .
H18 H 1.0396 0.3566 0.5482 0.071 Uiso 1 1 calc R
C11 C 0.4946(4) 0.2936(2) 0.2625(3) 0.0599(11) Uani 1 1 d .
H11 H 0.4699 0.2469 0.2425 0.072 Uiso 1 1 calc R
C12 C 0.4167(4) 0.3572(3) 0.2560(3) 0.0704(12) Uani 1 1 d .
H12 H 0.3339 0.3601 0.2324 0.084 Uiso 1 1 calc R
Cl1 Cl 0.66442(11) 0.16299(5) 0.40466(7) 0.0627(3) Uani 1 1 d .
N2 N 0.8316(3) 0.30692(15) 0.40451(18) 0.0406(7) Uani 1 1 d .
N1 N 0.6065(3) 0.30861(15) 0.30045(19) 0.0441(7) Uani 1 1 d .
C1 C 0.7513(4) 0.2105(2) 0.1577(2) 0.0477(9) Uani 1 1 d .
C3 C 0.9413(5) 0.2462(2) 0.2297(3) 0.0532(11) Uani 1 1 d .
C2 C 0.8404(4) 0.2724(2) 0.1735(3) 0.0492(10) Uani 1 1 d .
C4 C 0.9161(5) 0.1716(2) 0.2533(3) 0.0600(12) Uani 1 1 d .
C5 C 0.7998(5) 0.1505(2) 0.2074(3) 0.0558(11) Uani 1 1 d .
C8 C 1.0565(4) 0.2900(3) 0.2569(3) 0.0773(14) Uani 1 1 d .
H8A H 1.1141 0.2908 0.2088 0.116 Uiso 1 1 calc R
H8B H 1.0975 0.2677 0.3086 0.116 Uiso 1 1 calc R
H8C H 1.0320 0.3397 0.2709 0.116 Uiso 1 1 calc R
C6 C 0.6389(5) 0.2110(3) 0.0960(3) 0.0780(14) Uani 1 1 d .
H6A H 0.6646 0.2013 0.0363 0.117 Uiso 1 1 calc R
H6B H 0.5985 0.2586 0.0979 0.117 Uiso 1 1 calc R
H6C H 0.5802 0.1736 0.1136 0.117 Uiso 1 1 calc R
C7 C 0.8260(5) 0.3473(2) 0.1311(3) 0.0752(15) Uani 1 1 d .
H7A H 0.8691 0.3835 0.1681 0.113 Uiso 1 1 calc R
H7B H 0.7375 0.3596 0.1248 0.113 Uiso 1 1 calc R
H7C H 0.8623 0.3466 0.0732 0.113 Uiso 1 1 calc R
C10 C 0.7411(5) 0.0748(3) 0.2110(3) 0.097(2) Uani 1 1 d .
H10A H 0.6521 0.0781 0.1949 0.145 Uiso 1 1 calc R
H10B H 0.7517 0.0553 0.2705 0.145 Uiso 1 1 calc R
H10C H 0.7819 0.0427 0.1699 0.145 Uiso 1 1 calc R
C9 C 1.0005(5) 0.1198(3) 0.3072(4) 0.0968(19) Uani 1 1 d .
H9A H 1.0626 0.1479 0.3414 0.145 Uiso 1 1 calc R
H9B H 1.0428 0.0870 0.2676 0.145 Uiso 1 1 calc R
H9C H 0.9501 0.0916 0.3469 0.145 Uiso 1 1 calc R
C30 C 0.7849(6) 0.9847(2) 0.4802(4) 0.0836(16) Uani 1 1 d .
H30 H 0.8082 1.0338 0.4723 0.100 Uiso 1 1 calc R
C29 C 0.8608(5) 0.9295(2) 0.4578(4) 0.0901(18) Uani 1 1 d .
H31 H 0.9386 0.9418 0.4346 0.108 Uiso 1 1 calc R
C28 C 0.6414(6) 0.8935(3) 0.5232(5) 0.124(3) Uani 1 1 d .
H28 H 0.5632 0.8812 0.5460 0.148 Uiso 1 1 calc R
C31 C 0.6761(6) 0.9671(3) 0.5140(6) 0.139(3) Uani 1 1 d .
H29 H 0.6216 1.0042 0.5319 0.167 Uiso 1 1 calc R
N3 N 0.8332(4) 0.85685(19) 0.4663(3) 0.0787(13) Uani 1 1 d .

loop_
_atom_site_aniso_label
_atom_site_aniso_U_11
_atom_site_aniso_U_22
_atom_site_aniso_U_33
_atom_site_aniso_U_23
_atom_site_aniso_U_13
_atom_site_aniso_U_12
Ir1 0.04025(11) 0.03574(9) 0.03888(10) -0.00046(5) 0.00531(7) -0.00549(5)
O1 0.073(2) 0.0348(12) 0.0555(16) -0.0018(12) -0.0038(16) -0.0024(14)
C23 0.045(2) 0.0379(17) 0.053(2) 0.0020(16) -0.0039(18) -0.0013(16)
C24 0.067(3) 0.0425(19) 0.042(2) -0.0013(16) 0.002(2) -0.0021(19)
C20 0.041(2) 0.0392(17) 0.051(2) 0.0015(15) 0.0023(17) -0.0015(15)
C22 0.067(3) 0.0387(18) 0.051(2) 0.0078(16) 0.006(2) -0.0022(18)
C21 0.067(3) 0.0447(19) 0.048(2) -0.0009(17) 0.003(2) 0.0002(19)
C25 0.067(3) 0.0431(19) 0.047(2) 0.0073(16) 0.005(2) -0.0048(19)
C27 0.058(3) 0.0436(19) 0.057(2) -0.0064(17) 0.001(2) -0.0006(19)
C26 0.074(4) 0.045(2) 0.057(3) -0.0054(17) 0.000(3) -0.0021(19)
C15 0.040(2) 0.0364(16) 0.0436(19) 0.0037(14) 0.0052(16) -0.0037(15)
C19 0.043(2) 0.051(2) 0.055(2) 0.0070(18) -0.0019(18) 0.0050(18)
C14 0.038(2) 0.0454(18) 0.0442(19) 0.0003(15) -0.0011(17) 0.0019(16)
C16 0.043(2) 0.0361(16) 0.046(2) -0.0041(15) 0.0003(17) -0.0074(15)
C17 0.050(3) 0.049(2) 0.059(2) -0.0075(18) -0.002(2) -0.0117(18)
C13 0.049(3) 0.058(2) 0.073(3) -0.003(2) -0.009(2) 0.011(2)
C18 0.048(3) 0.070(3) 0.059(3) -0.006(2) -0.011(2) -0.003(2)
C11 0.049(3) 0.060(2) 0.070(3) -0.016(2) -0.004(2) -0.010(2)
C12 0.045(3) 0.086(3) 0.080(3) -0.017(3) -0.013(2) 0.002(2)
Cl1 0.0831(8) 0.0526(5) 0.0536(6) 0.0035(4) 0.0214(6) -0.0166(5)
N2 0.0389(18) 0.0405(14) 0.0423(16) -0.0004(12) -0.0002(13) -0.0008(13)
N1 0.0403(18) 0.0443(15) 0.0475(17) -0.0057(14) -0.0011(14) -0.0059(14)
C1 0.043(2) 0.058(2) 0.043(2) -0.0086(18) 0.0091(18) -0.0176(19)
C3 0.042(3) 0.071(3) 0.048(2) -0.0052(17) 0.015(2) -0.0112(18)
C2 0.052(3) 0.052(2) 0.043(2) -0.0001(17) 0.0077(19) -0.020(2)
C4 0.070(3) 0.055(2) 0.057(2) 0.0015(19) 0.026(2) 0.008(2)
C5 0.073(3) 0.043(2) 0.054(2) -0.0102(17) 0.026(2) -0.008(2)
C8 0.049(3) 0.118(4) 0.065(3) -0.008(3) 0.008(2) -0.028(3)
C6 0.068(3) 0.113(4) 0.053(3) -0.010(3) 0.002(2) -0.020(3)
C7 0.107(4) 0.059(3) 0.061(3) 0.016(2) 0.013(3) -0.013(3)
C10 0.152(6) 0.051(3) 0.090(4) -0.021(2) 0.043(4) -0.028(3)
C9 0.094(4) 0.097(4) 0.101(4) 0.019(3) 0.024(4) 0.041(3)
C30 0.090(4) 0.044(2) 0.117(4) -0.007(3) 0.012(4) -0.006(3)
C29 0.081(4) 0.050(2) 0.141(5) -0.008(3) 0.030(4) -0.012(2)
C28 0.068(4) 0.065(3) 0.242(8) -0.015(4) 0.059(5) 0.001(3)
C31 0.089(5) 0.050(3) 0.282(10) -0.020(5) 0.052(6) 0.012(3)
N3 0.070(3) 0.0474(19) 0.120(3) -0.009(2) 0.020(3) 0.0024(19)

loop_
_atom_type_symbol
_atom_type_description
_atom_type_scat_dispersion_real
_atom_type_scat_dispersion_imag
_atom_type_scat_source
C C 0.0033 0.0016 'International Tables Vol C Tables 4.2.6.8 and 6.1.1.4'
H H 0.0000 0.0000 'International Tables Vol C Tables 4.2.6.8 and 6.1.1.4'
N N 0.0061 0.0033 'International Tables Vol C Tables 4.2.6.8 and 6.1.1.4'
O O 0.0106 0.0060 'International Tables Vol C Tables 4.2.6.8 and 6.1.1.4'
Ir Ir -1.4442 7.9887 'International Tables Vol C Tables 4.2.6.8 and 6.1.1.4'
Cl Cl 0.1484 0.1585 'International Tables Vol C Tables 4.2.6.8 and 6.1.1.4'

loop_
_geom_angle_atom_site_label_1
_geom_angle_atom_site_label_2
_geom_angle_atom_site_label_3
_geom_angle
N1 Ir1 N2 84.25(12)
N1 Ir1 C2 100.07(15)
N2 Ir1 C2 112.85(13)
N1 Ir1 C4 161.94(15)
N2 Ir1 C4 110.29(16)
C2 Ir1 C4 64.91(16)
N1 Ir1 C3 133.22(14)
N2 Ir1 C3 94.07(14)
C2 Ir1 C3 38.30(18)
C4 Ir1 C3 38.52(13)
N1 Ir1 C5 127.13(16)
N2 Ir1 C5 148.57(16)
C2 Ir1 C5 64.61(14)
C4 Ir1 C5 38.70(17)
C3 Ir1 C5 64.13(15)
N1 Ir1 C1 97.60(14)
N2 Ir1 C1 152.60(12)
C2 Ir1 C1 39.81(14)
C4 Ir1 C1 64.52(17)
C3 Ir1 C1 64.75(16)
C5 Ir1 C1 37.48(16)
N1 Ir1 Cl1 87.79(8)
N2 Ir1 Cl1 88.98(8)
C2 Ir1 Cl1 157.30(10)
C4 Ir1 Cl1 102.68(11)
C3 Ir1 Cl1 138.99(12)
C5 Ir1 Cl1 93.64(10)
C1 Ir1 Cl1 118.37(10)
C23 O1 C26 117.7(3)
O1 C23 C24 124.8(3)
O1 C23 C22 115.4(3)
C24 C23 C22 119.9(3)
C23 C24 C25 119.4(3)
C23 C24 H24 120.3
C25 C24 H24 120.3
C21 C20 C25 118.3(3)
C21 C20 C15 120.4(3)
C25 C20 C15 121.2(3)
C21 C22 C23 120.1(3)
C21 C22 H22 120.0
C23 C22 H22 120.0
C20 C21 C22 120.9(3)
C20 C21 H21 119.6
C22 C21 H21 119.6
C24 C25 C20 121.3(3)
C24 C25 H25 119.3
C20 C25 H25 119.3
N3 C27 C28 121.4(4)
N3 C27 C26 116.8(4)
C28 C27 C26 121.9(4)
O1 C26 C27 107.8(3)
O1 C26 H26A 110.1
C27 C26 H26A 110.1
O1 C26 H26B 110.1
C27 C26 H26B 110.1
H26A C26 H26B 108.5
C16 C15 C14 125.6(3)
C16 C15 C20 117.3(3)
C14 C15 C20 117.1(3)
N2 C19 C18 111.7(4)
N2 C19 H19 124.2
C18 C19 H19 124.2
C15 C14 N1 123.3(3)
C15 C14 C13 128.5(3)
N1 C14 C13 107.7(3)
C15 C16 N2 123.5(3)
C15 C16 C17 128.8(3)
N2 C16 C17 107.3(3)
C18 C17 C16 107.8(3)
C18 C17 H17 126.1
C16 C17 H17 126.1
C12 C13 C14 108.4(4)
C12 C13 H13 125.8
C14 C13 H13 125.8
C17 C18 C19 106.4(4)
C17 C18 H18 126.8
C19 C18 H18 126.8
N1 C11 C12 111.7(4)
N1 C11 H11 124.1
C12 C11 H11 124.1
C13 C12 C11 105.4(4)
C13 C12 H12 127.3
C11 C12 H12 127.3
C19 N2 C16 106.8(3)
C19 N2 Ir1 125.5(2)
C16 N2 Ir1 125.1(2)
C11 N1 C14 106.8(3)
C11 N1 Ir1 125.7(3)
C14 N1 Ir1 125.8(2)
C5 C1 C2 106.7(4)
C5 C1 C6 127.3(4)
C2 C1 C6 125.9(4)
C5 C1 Ir1 70.7(2)
C2 C1 Ir1 68.5(2)
C6 C1 Ir1 128.9(3)
C2 C3 C4 108.9(4)
C2 C3 C8 124.7(4)
C4 C3 C8 126.3(5)
C2 C3 Ir1 70.2(2)
C4 C3 Ir1 70.5(2)
C8 C3 Ir1 126.5(3)
C3 C2 C1 107.4(4)
C3 C2 C7 128.1(4)
C1 C2 C7 124.4(4)
C3 C2 Ir1 71.5(2)
C1 C2 Ir1 71.65(19)
C7 C2 Ir1 125.3(3)
C3 C4 C5 107.3(4)
C3 C4 C9 127.7(5)
C5 C4 C9 124.7(4)
C3 C4 Ir1 71.0(2)
C5 C4 Ir1 71.4(2)
C9 C4 Ir1 128.3(3)
C1 C5 C4 109.7(3)
C1 C5 C10 125.6(5)
C4 C5 C10 124.7(4)
C1 C5 Ir1 71.8(2)
C4 C5 Ir1 69.9(2)
C10 C5 Ir1 125.7(3)
C3 C8 H8A 109.5
C3 C8 H8B 109.5
H8A C8 H8B 109.5
C3 C8 H8C 109.5
H8A C8 H8C 109.5
H8B C8 H8C 109.5
C1 C6 H6A 109.5
C1 C6 H6B 109.5
H6A C6 H6B 109.5
C1 C6 H6C 109.5
H6A C6 H6C 109.5
H6B C6 H6C 109.5
C2 C7 H7A 109.5
C2 C7 H7B 109.5
H7A C7 H7B 109.5
C2 C7 H7C 109.5
H7A C7 H7C 109.5
H7B C7 H7C 109.5
C5 C10 H10A 109.5
C5 C10 H10B 109.5
H10A C10 H10B 109.5
C5 C10 H10C 109.5
H10A C10 H10C 109.5
H10B C10 H10C 109.5
C4 C9 H9A 109.5
C4 C9 H9B 109.5
H9A C9 H9B 109.5
C4 C9 H9C 109.5
H9A C9 H9C 109.5
H9B C9 H9C 109.5
C31 C30 C29 117.2(5)
C31 C30 H30 121.4
C29 C30 H30 121.4
C30 C29 N3 124.9(5)
C30 C29 H31 117.5
N3 C29 H31 117.5
C27 C28 C31 119.1(5)
C27 C28 H28 120.5
C31 C28 H28 120.5
C30 C31 C28 120.6(5)
C30 C31 H29 119.7
C28 C31 H29 119.7
C27 N3 C29 116.7(4)

loop_
_geom_bond_atom_site_label_1
_geom_bond_atom_site_label_2
_geom_bond_distance
Ir1 N1 2.077(3)
Ir1 N2 2.078(3)
Ir1 C2 2.144(4)
Ir1 C4 2.154(4)
Ir1 C3 2.160(4)
Ir1 C5 2.173(3)
Ir1 C1 2.186(4)
Ir1 Cl1 2.3963(10)
O1 C23 1.368(4)
O1 C26 1.418(5)
C23 C24 1.384(5)
C23 C22 1.388(5)
C24 C25 1.389(5)
C24 H24 0.9300
C20 C21 1.384(5)
C20 C25 1.394(5)
C20 C15 1.496(4)
C22 C21 1.386(5)
C22 H22 0.9300
C21 H21 0.9300
C25 H25 0.9300
C27 N3 1.318(5)
C27 C28 1.343(6)
C27 C26 1.510(5)
C26 H26A 0.9700
C26 H26B 0.9700
C15 C16 1.393(5)
C15 C14 1.396(5)
C19 N2 1.322(5)
C19 C18 1.400(5)
C19 H19 0.9300
C14 N1 1.398(4)
C14 C13 1.407(5)
C16 N2 1.406(4)
C16 C17 1.419(5)
C17 C18 1.361(6)
C17 H17 0.9300
C13 C12 1.360(6)
C13 H13 0.9300
C18 H18 0.9300
C11 N1 1.317(5)
C11 C12 1.414(6)
C11 H11 0.9300
C12 H12 0.9300
C1 C5 1.401(6)
C1 C2 1.475(5)
C1 C6 1.475(6)
C3 C2 1.412(7)
C3 C4 1.423(5)
C3 C8 1.494(6)
C2 C7 1.501(5)
C4 C5 1.434(6)
C4 C9 1.504(6)
C5 C10 1.505(6)
C8 H8A 0.9600
C8 H8B 0.9600
C8 H8C 0.9600
C6 H6A 0.9600
C6 H6B 0.9600
C6 H6C 0.9600
C7 H7A 0.9600
C7 H7B 0.9600
C7 H7C 0.9600
C10 H10A 0.9600
C10 H10B 0.9600
C10 H10C 0.9600
C9 H9A 0.9600
C9 H9B 0.9600
C9 H9C 0.9600
C30 C31 1.310(7)
C30 C29 1.330(6)
C30 H30 0.9300
C29 N3 1.354(5)
C29 H31 0.9300
C28 C31 1.389(7)
C28 H28 0.9300
C31 H29 0.9300

loop_
_geom_torsion_atom_site_label_1
_geom_torsion_atom_site_label_2
_geom_torsion_atom_site_label_3
_geom_torsion_atom_site_label_4
_geom_torsion
C26 O1 C23 C24 8.7(6)
C26 O1 C23 C22 -171.2(4)
O1 C23 C24 C25 -176.7(4)
C22 C23 C24 C25 3.2(6)
O1 C23 C22 C21 177.4(4)
C24 C23 C22 C21 -2.5(6)
C25 C20 C21 C22 3.0(6)
C15 C20 C21 C22 -175.8(4)
C23 C22 C21 C20 -0.6(6)
C23 C24 C25 C20 -0.7(7)
C21 C20 C25 C24 -2.3(6)
C15 C20 C25 C24 176.4(4)
C23 O1 C26 C27 169.1(4)
N3 C27 C26 O1 -60.5(6)
C28 C27 C26 O1 119.5(6)
C21 C20 C15 C16 111.5(4)
C25 C20 C15 C16 -67.2(5)
C21 C20 C15 C14 -70.1(5)
C25 C20 C15 C14 111.2(4)
C16 C15 C14 N1 -3.8(5)
C20 C15 C14 N1 178.0(3)
C16 C15 C14 C13 167.7(4)
C20 C15 C14 C13 -10.5(5)
C14 C15 C16 N2 2.9(5)
C20 C15 C16 N2 -178.9(3)
C14 C15 C16 C17 -169.0(3)
C20 C15 C16 C17 9.2(5)
C15 C16 C17 C18 172.3(3)
N2 C16 C17 C18 -0.6(4)
C15 C14 C13 C12 -170.8(4)
N1 C14 C13 C12 1.7(5)
C16 C17 C18 C19 0.7(5)
N2 C19 C18 C17 -0.5(5)
C14 C13 C12 C11 -1.5(5)
N1 C11 C12 C13 0.8(5)
C18 C19 N2 C16 0.2(4)
C18 C19 N2 Ir1 162.8(3)
C15 C16 N2 C19 -173.1(3)
C17 C16 N2 C19 0.2(4)
C15 C16 N2 Ir1 24.1(4)
C17 C16 N2 Ir1 -162.5(2)
N1 Ir1 N2 C19 165.8(3)
C2 Ir1 N2 C19 -95.7(3)
C4 Ir1 N2 C19 -25.2(3)
C3 Ir1 N2 C19 -61.1(3)
C5 Ir1 N2 C19 -17.4(4)
C1 Ir1 N2 C19 -98.8(4)
Cl1 Ir1 N2 C19 77.9(3)
N1 Ir1 N2 C16 -34.7(3)
C2 Ir1 N2 C16 63.9(3)
C4 Ir1 N2 C16 134.3(3)
C3 Ir1 N2 C16 98.4(3)
C5 Ir1 N2 C16 142.2(3)
C1 Ir1 N2 C16 60.8(4)
Cl1 Ir1 N2 C16 -122.5(2)
C12 C11 N1 C14 0.3(5)
C12 C11 N1 Ir1 -165.3(3)
C15 C14 N1 C11 171.8(3)
C13 C14 N1 C11 -1.2(4)
C15 C14 N1 Ir1 -22.6(5)
C13 C14 N1 Ir1 164.4(2)
N2 Ir1 N1 C11 -162.9(3)
C2 Ir1 N1 C11 84.9(3)
C4 Ir1 N1 C11 52.5(6)
C3 Ir1 N1 C11 106.9(4)
C5 Ir1 N1 C11 19.2(4)
C1 Ir1 N1 C11 44.6(3)
Cl1 Ir1 N1 C11 -73.7(3)
N2 Ir1 N1 C14 34.2(3)
C2 Ir1 N1 C14 -78.1(3)
C4 Ir1 N1 C14 -110.5(5)
C3 Ir1 N1 C14 -56.0(4)
C5 Ir1 N1 C14 -143.8(3)
C1 Ir1 N1 C14 -118.3(3)
Cl1 Ir1 N1 C14 123.3(3)
N1 Ir1 C1 C5 -145.7(2)
N2 Ir1 C1 C5 122.1(3)
C2 Ir1 C1 C5 117.6(4)
C4 Ir1 C1 C5 36.9(2)
C3 Ir1 C1 C5 79.8(3)
Cl1 Ir1 C1 C5 -54.2(3)
N1 Ir1 C1 C2 96.6(3)
N2 Ir1 C1 C2 4.5(5)
C4 Ir1 C1 C2 -80.7(3)
C3 Ir1 C1 C2 -37.9(3)
C5 Ir1 C1 C2 -117.6(4)
Cl1 Ir1 C1 C2 -171.8(2)
N1 Ir1 C1 C6 -22.9(4)
N2 Ir1 C1 C6 -115.1(4)
C2 Ir1 C1 C6 -119.5(5)
C4 Ir1 C1 C6 159.8(4)
C3 Ir1 C1 C6 -157.4(5)
C5 Ir1 C1 C6 122.9(5)
Cl1 Ir1 C1 C6 68.7(4)
N1 Ir1 C3 C2 -36.6(3)
N2 Ir1 C3 C2 -122.5(2)
C4 Ir1 C3 C2 119.5(4)
C5 Ir1 C3 C2 81.1(3)
C1 Ir1 C3 C2 39.4(2)
Cl1 Ir1 C3 C2 144.33(19)
N1 Ir1 C3 C4 -156.1(3)
N2 Ir1 C3 C4 118.0(3)
C2 Ir1 C3 C4 -119.5(4)
C5 Ir1 C3 C4 -38.4(3)
C1 Ir1 C3 C4 -80.1(3)
Cl1 Ir1 C3 C4 24.8(4)
N1 Ir1 C3 C8 82.5(5)
N2 Ir1 C3 C8 -3.4(4)
C2 Ir1 C3 C8 119.2(5)
C4 Ir1 C3 C8 -121.3(6)
C5 Ir1 C3 C8 -159.8(5)
C1 Ir1 C3 C8 158.5(5)
Cl1 Ir1 C3 C8 -96.5(4)
C4 C3 C2 C1 -2.9(4)
C8 C3 C2 C1 175.6(3)
Ir1 C3 C2 C1 -63.0(2)
C4 C3 C2 C7 -179.1(4)
C8 C3 C2 C7 -0.7(7)
Ir1 C3 C2 C7 120.7(4)
C4 C3 C2 Ir1 60.2(3)
C8 C3 C2 Ir1 -121.4(4)
C5 C1 C2 C3 2.1(4)
C6 C1 C2 C3 -173.8(4)
Ir1 C1 C2 C3 62.9(3)
C5 C1 C2 C7 178.5(4)
C6 C1 C2 C7 2.6(6)
Ir1 C1 C2 C7 -120.7(4)
C5 C1 C2 Ir1 -60.8(2)
C6 C1 C2 Ir1 123.3(4)
N1 Ir1 C2 C3 153.8(2)
N2 Ir1 C2 C3 65.9(2)
C4 Ir1 C2 C3 -36.8(2)
C5 Ir1 C2 C3 -79.7(3)
C1 Ir1 C2 C3 -116.4(4)
Cl1 Ir1 C2 C3 -97.3(4)
N1 Ir1 C2 C1 -89.8(3)
N2 Ir1 C2 C1 -177.8(2)
C4 Ir1 C2 C1 79.6(3)
C3 Ir1 C2 C1 116.4(4)
C5 Ir1 C2 C1 36.6(3)
Cl1 Ir1 C2 C1 19.0(5)
N1 Ir1 C2 C7 29.8(4)
N2 Ir1 C2 C7 -58.2(4)
C4 Ir1 C2 C7 -160.8(4)
C3 Ir1 C2 C7 -124.0(5)
C5 Ir1 C2 C7 156.2(5)
C1 Ir1 C2 C7 119.6(5)
Cl1 Ir1 C2 C7 138.6(3)
C2 C3 C4 C5 2.5(4)
C8 C3 C4 C5 -175.9(4)
Ir1 C3 C4 C5 62.5(2)
C2 C3 C4 C9 175.9(4)
C8 C3 C4 C9 -2.5(7)
Ir1 C3 C4 C9 -124.1(4)
C2 C3 C4 Ir1 -60.0(3)
C8 C3 C4 Ir1 121.6(4)
N1 Ir1 C4 C3 72.2(6)
N2 Ir1 C4 C3 -69.9(3)
C2 Ir1 C4 C3 36.6(3)
C5 Ir1 C4 C3 116.6(4)
C1 Ir1 C4 C3 80.8(3)
Cl1 Ir1 C4 C3 -163.6(3)
N1 Ir1 C4 C5 -44.4(5)
N2 Ir1 C4 C5 173.5(2)
C2 Ir1 C4 C5 -80.0(3)
C3 Ir1 C4 C5 -116.6(4)
C1 Ir1 C4 C5 -35.8(2)
Cl1 Ir1 C4 C5 79.8(2)
N1 Ir1 C4 C9 -164.3(4)
N2 Ir1 C4 C9 53.6(5)
C2 Ir1 C4 C9 160.1(5)
C3 Ir1 C4 C9 123.5(6)
C5 Ir1 C4 C9 -119.9(6)
C1 Ir1 C4 C9 -155.7(5)
Cl1 Ir1 C4 C9 -40.1(5)
C2 C1 C5 C4 -0.6(4)
C6 C1 C5 C4 175.3(4)
Ir1 C1 C5 C4 -59.9(2)
C2 C1 C5 C10 -179.3(3)
C6 C1 C5 C10 -3.5(6)
Ir1 C1 C5 C10 121.3(4)
C2 C1 C5 Ir1 59.4(2)
C6 C1 C5 Ir1 -124.8(4)
C3 C4 C5 C1 -1.2(4)
C9 C4 C5 C1 -174.8(4)
Ir1 C4 C5 C1 61.1(3)
C3 C4 C5 C10 177.6(3)
C9 C4 C5 C10 4.0(6)
Ir1 C4 C5 C10 -120.2(4)
C3 C4 C5 Ir1 -62.3(3)
C9 C4 C5 Ir1 124.1(4)
N1 Ir1 C5 C1 44.4(3)
N2 Ir1 C5 C1 -131.6(3)
C2 Ir1 C5 C1 -38.9(2)
C4 Ir1 C5 C1 -119.8(3)
C3 Ir1 C5 C1 -81.6(3)
Cl1 Ir1 C5 C1 134.4(2)
N1 Ir1 C5 C4 164.2(2)
N2 Ir1 C5 C4 -11.8(4)
C2 Ir1 C5 C4 80.9(3)
C3 Ir1 C5 C4 38.2(2)
C1 Ir1 C5 C4 119.8(3)
Cl1 Ir1 C5 C4 -105.8(2)
N1 Ir1 C5 C10 -76.8(5)
N2 Ir1 C5 C10 107.2(5)
C2 Ir1 C5 C10 -160.1(5)
C4 Ir1 C5 C10 119.0(6)
C3 Ir1 C5 C10 157.2(5)
C1 Ir1 C5 C10 -121.2(6)
Cl1 Ir1 C5 C10 13.2(5)
C31 C30 C29 N3 0.8(11)
N3 C27 C28 C31 -0.1(11)
C26 C27 C28 C31 179.9(6)
C29 C30 C31 C28 -1.7(12)
C27 C28 C31 C30 1.4(13)
C28 C27 N3 C29 -0.7(8)
C26 C27 N3 C29 179.2(5)
C30 C29 N3 C27 0.4(9)
